data_4331351
loop_
_publ_author_name
'Weiwei Ju'
'Deng Zhang'
'Dunru Zhu'
'Yan Xu'

_publ_section_title
;
 l- and d-[Ln(HCO2)(SO4)(H2O)]n (Ln = La, Ce, Pr, Nd, and Eu): Chiral
 Enantiomerically 3D Architectures Constructed by Double -[Ln-O]n- Helices
;
_journal_name_full 'Inorganic Chemistry'
_journal_page_first 13373
_journal_page_last 13379
_journal_paper_doi 10.1021/ic302134m
_journal_volume 51
_journal_year 2012
_chemical_formula_sum 'C H3 Ce O7 S'
_chemical_formula_weight 299.21
_chemical_name_systematic
; 
 ? 
;
_space_group_IT_number 78
_symmetry_cell_setting tetragonal
_symmetry_space_group_name_Hall 'P 4cw'
_symmetry_space_group_name_H-M 'P 43'
_atom_sites_solution_hydrogens geom
_atom_sites_solution_primary direct
_atom_sites_solution_secondary difmap
_audit_creation_method SHELXL-97
_cell_angle_alpha 90.00
_cell_angle_beta 90.00
_cell_angle_gamma 90.00
_cell_formula_units_Z 4
_cell_length_a 6.9967(3)
_cell_length_b 6.9967(3)
_cell_length_c 11.7780(11)
_cell_measurement_reflns_used 3721
_cell_measurement_temperature 296(2)
_cell_measurement_theta_max 26.586
_cell_measurement_theta_min 2.908
_cell_volume 576.58(6)
_computing_cell_refinement 'SAINT (Bruker, 2005)'
_computing_data_collection 'APEX2 (Bruker, 2005)'
_computing_data_reduction SAINT
_computing_molecular_graphics SHELXTL
_computing_publication_material SHELXTL
_computing_structure_refinement 'SHELXL-97 (Sheldrick, 1997)'
_computing_structure_solution 'SHELXS-97 (Sheldrick, 1990)'
_diffrn_ambient_temperature 296(2)
_diffrn_measured_fraction_theta_full 0.995
_diffrn_measured_fraction_theta_max 0.995
_diffrn_measurement_device_type 'Bruker Apex2 CCD'
_diffrn_measurement_method '\w scans'
_diffrn_radiation_monochromator graphite
_diffrn_radiation_source 'fine-focus sealed tube'
_diffrn_radiation_type MoK\a
_diffrn_radiation_wavelength 0.71073
_diffrn_reflns_av_R_equivalents 0.0309
_diffrn_reflns_av_sigmaI/netI 0.0296
_diffrn_reflns_limit_h_max 8
_diffrn_reflns_limit_h_min -8
_diffrn_reflns_limit_k_max 8
_diffrn_reflns_limit_k_min -8
_diffrn_reflns_limit_l_max 13
_diffrn_reflns_limit_l_min -14
_diffrn_reflns_number 4247
_diffrn_reflns_theta_full 25.98
_diffrn_reflns_theta_max 25.98
_diffrn_reflns_theta_min 2.91
_exptl_absorpt_coefficient_mu 8.237
_exptl_absorpt_correction_T_max 0.4381
_exptl_absorpt_correction_T_min 0.3918
_exptl_absorpt_correction_type multi-scan
_exptl_crystal_colour Colorless
_exptl_crystal_density_diffrn 3.447
_exptl_crystal_description 'tetragonal pyramid'
_exptl_crystal_F_000 556
_exptl_crystal_size_max 0.14
_exptl_crystal_size_mid 0.14
_exptl_crystal_size_min 0.12
_refine_diff_density_max 0.370
_refine_diff_density_min -0.594
_refine_diff_density_rms 0.118
_refine_ls_abs_structure_details 'Flack H D (1983), Acta Cryst. A39, 876-881'
_refine_ls_abs_structure_Flack -0.058(15)
_refine_ls_extinction_coef 0.266(4)
_refine_ls_extinction_expression Fc^*^=kFc[1+0.001xFc^2^\l^3^/sin(2\q)]^-1/4^
_refine_ls_extinction_method SHELXL
_refine_ls_goodness_of_fit_ref 1.025
_refine_ls_hydrogen_treatment mixed
_refine_ls_matrix_type full
_refine_ls_number_parameters 102
_refine_ls_number_reflns 1103
_refine_ls_number_restraints 7
_refine_ls_restrained_S_all 1.022
_refine_ls_R_factor_all 0.0132
_refine_ls_R_factor_gt 0.0130
_refine_ls_shift/su_max 0.003
_refine_ls_shift/su_mean 0.001
_refine_ls_structure_factor_coef Fsqd
_refine_ls_weighting_details 'calc w=1/[\s^2^(Fo^2^)+(0.0100P)^2^+0.0000P] where P=(Fo^2^+2Fc^2^)/3'
_refine_ls_weighting_scheme calc
_refine_ls_wR_factor_gt 0.0317
_refine_ls_wR_factor_ref 0.0318
_reflns_number_gt 1094
_reflns_number_total 1103
_reflns_threshold_expression >2sigma(I)
_cod_data_source_file ic302134m_si_001_02.cif
_cod_data_source_block 2
_cod_depositor_comments
;
The following automatic conversions were performed:

'_exptl_absorpt_correction_type' value 'multi-scans' was replaced
with the value 'multi-scan' as specified in the replacement file
'src/cod-tools/trunk/data/replacement-values/replacement_values.lst'.

Automatic conversion script
Id: cif_fix_values 5376 2017-05-30 11:51:03Z andrius 
;
_cod_database_code 4331351

loop_
_symmetry_equiv_pos_as_xyz
'x, y, z'
'-x, -y, z+1/2'
'-y, x, z+3/4'
'y, -x, z+1/4'

loop_
_atom_site_label
_atom_site_type_symbol
_atom_site_fract_x
_atom_site_fract_y
_atom_site_fract_z
_atom_site_U_iso_or_equiv
_atom_site_adp_type
_atom_site_occupancy
_atom_site_symmetry_multiplicity
_atom_site_calc_flag
_atom_site_refinement_flags
Ce1 Ce 0.61120(3) 0.13781(3) 0.23073(4) 0.00912(11) Uani 1 1 d .
S1 S 0.74341(13) 0.11361(12) -0.07750(8) 0.0094(2) Uani 1 1 d .
O1 O 0.8413(5) 0.2881(4) -0.1130(3) 0.0202(7) Uani 1 1 d .
O2 O 0.6236(4) 0.1551(5) 0.0218(4) 0.0247(9) Uani 1 1 d .
O3 O 0.6237(4) 0.0483(5) -0.1713(3) 0.0198(7) Uani 1 1 d .
O4 O 0.8837(4) -0.0370(4) -0.0490(2) 0.0153(7) Uani 1 1 d .
O5 O 0.6514(4) 0.4821(4) 0.1560(3) 0.0176(7) Uani 1 1 d D
O6 O 0.6447(4) 0.7967(4) 0.1458(3) 0.0192(7) Uani 1 1 d D
C1 C 0.6013(6) 0.6447(6) 0.1939(4) 0.0178(10) Uani 1 1 d D
H1 H 0.526(6) 0.650(3) 0.258(3) 0.021 Uiso 1 1 d D
O1W O 0.7486(5) -0.0656(5) 0.3875(3) 0.0247(8) Uani 1 1 d D
H1WA H 0.694(7) -0.115(7) 0.443(3) 0.037 Uiso 1 1 d D
H1WB H 0.863(4) -0.040(8) 0.402(5) 0.037 Uiso 1 1 d D

loop_
_atom_site_aniso_label
_atom_site_aniso_U_11
_atom_site_aniso_U_22
_atom_site_aniso_U_33
_atom_site_aniso_U_23
_atom_site_aniso_U_13
_atom_site_aniso_U_12
Ce1 0.00945(14) 0.00961(14) 0.00829(15) 0.00056(9) 0.00088(9) -0.00102(7)
S1 0.0110(4) 0.0084(4) 0.0089(5) -0.0007(4) -0.0003(4) 0.0003(4)
O1 0.0260(17) 0.0097(15) 0.0248(19) 0.0032(14) -0.0038(14) -0.0056(14)
O2 0.0309(19) 0.035(2) 0.008(2) -0.0015(13) 0.0036(13) 0.0138(15)
O3 0.0187(16) 0.0223(17) 0.0184(19) -0.0033(14) -0.0042(13) -0.0034(14)
O4 0.0169(14) 0.0135(13) 0.0153(18) 0.0021(12) 0.0032(12) 0.0032(11)
O5 0.0233(16) 0.0124(14) 0.0171(17) 0.0008(13) 0.0042(13) -0.0010(13)
O6 0.0280(18) 0.0132(16) 0.0165(17) 0.0011(13) 0.0019(13) -0.0016(12)
C1 0.027(2) 0.008(2) 0.019(3) 0.0014(16) 0.0131(19) -0.0010(17)
O1W 0.0168(16) 0.036(2) 0.0213(19) 0.0130(16) -0.0040(15) -0.0004(15)

loop_
_atom_type_symbol
_atom_type_description
_atom_type_scat_dispersion_real
_atom_type_scat_dispersion_imag
_atom_type_scat_source
C C 0.0033 0.0016 'International Tables Vol C Tables 4.2.6.8 and 6.1.1.4'
H H 0.0000 0.0000 'International Tables Vol C Tables 4.2.6.8 and 6.1.1.4'
O O 0.0106 0.0060 'International Tables Vol C Tables 4.2.6.8 and 6.1.1.4'
S S 0.1246 0.1234 'International Tables Vol C Tables 4.2.6.8 and 6.1.1.4'
Ce Ce -0.2486 2.6331 'International Tables Vol C Tables 4.2.6.8 and 6.1.1.4'

loop_
_geom_angle_atom_site_label_1
_geom_angle_atom_site_label_2
_geom_angle_atom_site_label_3
_geom_angle
_geom_angle_site_symmetry_1
_geom_angle_site_symmetry_3
O3 Ce1 O2 122.13(12) 2_655 .
O3 Ce1 O4 135.53(10) 2_655 4_665
O2 Ce1 O4 80.08(10) . 4_665
O3 Ce1 O1 68.08(11) 2_655 4_565
O2 Ce1 O1 65.89(11) . 4_565
O4 Ce1 O1 145.93(10) 4_665 4_565
O3 Ce1 O1W 66.53(11) 2_655 .
O2 Ce1 O1W 138.18(12) . .
O4 Ce1 O1W 72.09(10) 4_665 .
O1 Ce1 O1W 134.06(11) 4_565 .
O3 Ce1 O5 138.36(11) 2_655 .
O2 Ce1 O5 67.03(11) . .
O4 Ce1 O5 84.30(8) 4_665 .
O1 Ce1 O5 83.91(9) 4_565 .
O1W Ce1 O5 137.33(11) . .
O3 Ce1 O6 75.39(11) 2_655 1_545
O2 Ce1 O6 69.97(11) . 1_545
O4 Ce1 O6 78.52(9) 4_665 1_545
O1 Ce1 O6 88.04(10) 4_565 1_545
O1W Ce1 O6 74.29(11) . 1_545
O5 Ce1 O6 135.75(11) . 1_545
O3 Ce1 O5 72.44(10) 2_655 4_565
O2 Ce1 O5 138.59(10) . 4_565
O4 Ce1 O5 118.19(9) 4_665 4_565
O1 Ce1 O5 90.17(10) 4_565 4_565
O1W Ce1 O5 82.86(11) . 4_565
O5 Ce1 O5 77.68(9) . 4_565
O6 Ce1 O5 145.95(10) 1_545 4_565
O3 Ce1 O6 106.29(11) 2_655 4_565
O2 Ce1 O6 130.75(11) . 4_565
O4 Ce1 O6 70.81(9) 4_665 4_565
O1 Ce1 O6 133.71(10) 4_565 4_565
O1W Ce1 O6 67.67(11) . 4_565
O5 Ce1 O6 71.21(10) . 4_565
O6 Ce1 O6 136.67(12) 1_545 4_565
O5 Ce1 O6 47.39(10) 4_565 4_565
O3 S1 O1 108.3(2) . .
O3 S1 O2 109.7(2) . .
O1 S1 O2 109.3(2) . .
O3 S1 O4 109.23(18) . .
O1 S1 O4 110.45(17) . .
O2 S1 O4 109.83(17) . .
S1 O1 Ce1 130.7(2) . 3_654
S1 O2 Ce1 143.69(19) . .
S1 O3 Ce1 158.3(2) . 2_654
S1 O4 Ce1 134.11(16) . 3_644
C1 O5 Ce1 133.3(3) . .
C1 O5 Ce1 96.9(3) . 3_654
Ce1 O5 Ce1 129.37(12) . 3_654
C1 O6 Ce1 126.0(3) . 1_565
C1 O6 Ce1 93.1(3) . 3_654
Ce1 O6 Ce1 138.16(12) 1_565 3_654
O6 C1 O5 122.5(4) . .
O6 C1 H1 118.8(15) . .
O5 C1 H1 118.6(15) . .
Ce1 O1W H1WA 130(4) . .
Ce1 O1W H1WB 113(4) . .
H1WA O1W H1WB 111(3) . .

loop_
_geom_bond_atom_site_label_1
_geom_bond_atom_site_label_2
_geom_bond_distance
_geom_bond_site_symmetry_2
Ce1 O3 2.394(3) 2_655
Ce1 O2 2.465(4) .
Ce1 O4 2.491(3) 4_665
Ce1 O1 2.520(3) 4_565
Ce1 O1W 2.522(3) .
Ce1 O5 2.581(3) .
Ce1 O6 2.599(3) 1_545
Ce1 O5 2.693(3) 4_565
Ce1 O6 2.789(3) 4_565
S1 O3 1.460(3) .
S1 O1 1.461(3) .
S1 O2 1.468(4) .
S1 O4 1.479(3) .
O1 Ce1 2.520(3) 3_654
O3 Ce1 2.394(3) 2_654
O4 Ce1 2.491(3) 3_644
O5 C1 1.271(5) .
O5 Ce1 2.693(3) 3_654
O6 C1 1.243(5) .
O6 Ce1 2.599(3) 1_565
O6 Ce1 2.789(3) 3_654
C1 H1 0.92(2) .
O1W H1WA 0.834(19) .
O1W H1WB 0.836(19) .
